data_2109074
loop_
_publ_author_name
'Bojarowski, S\/lawomir Antonii'
'Gruza, Barbara'
'Trzybi\'nski, Damian'
'Kami\'nski, Rados\/law'
'Hoser, Anna Agnieszka'
'Kumar, Prashant'
'Wo\'zniak, Krzysztof'
'Dominiak, Paulina Maria'

_publ_section_title
;
 New refinement strategies for a pseudoatom databank -- toward rapid
 electrostatic interaction energy estimations
;
_journal_issue 6
_journal_name_full 'Acta Crystallographica Section B'
_journal_page_first
;
;
_journal_paper_doi 10.1107/S2052520622008800
_journal_volume 78
_journal_year 2022
_chemical_formula_moiety 'C20 H14'
_chemical_formula_sum 'C20 H14'
_chemical_formula_weight 254.31
_space_group_IT_number 19
_space_group_name_Hall 'P 2ac 2ab'
_space_group_name_H-M_alt 'P 21 21 21'
_symmetry_cell_setting orthorhombic
_symmetry_Int_Tables_number 19
_symmetry_space_group_name_Hall 'P 2ac 2ab'
_symmetry_space_group_name_H-M 'P 21 21 21'
_cell_angle_alpha 90
_cell_angle_beta 90
_cell_angle_gamma 90
_cell_formula_units_Z 4
_cell_length_a 8.0808(3)
_cell_length_b 8.1662(3)
_cell_length_c 20.3821(8)
_cell_measurement_reflns_used 110051
_cell_measurement_temperature 100
_cell_measurement_theta_max 2.69
_cell_measurement_theta_min 60.68
_cell_volume 1345.00(9)
_diffrn_ambient_temperature 100
_diffrn_measured_fraction_theta_full 0.99
_diffrn_measured_fraction_theta_max 0.99
_diffrn_measurement_device 'Bruker AXS APEXII'
_diffrn_measurement_device_type 'CCD detector'
_diffrn_measurement_method \w-scans
_diffrn_radiation_monochromator 'multilayer optics'
_diffrn_radiation_probe x-ray
_diffrn_radiation_source 'TXS rotating anode'
_diffrn_radiation_type 'Mo K\a'
_diffrn_radiation_wavelength 0.71073
_diffrn_reflns_av_R_equivalents 0.0354
_diffrn_reflns_av_unetI/netI 0.0372
_diffrn_reflns_limit_h_max 19
_diffrn_reflns_limit_h_min -19
_diffrn_reflns_limit_k_max 20
_diffrn_reflns_limit_k_min -19
_diffrn_reflns_limit_l_max 49
_diffrn_reflns_limit_l_min -49
_diffrn_reflns_number 110051
_diffrn_reflns_reduction_process
;
 Scaled and merged with SORTAV
 R.H. Blessing, (1987) Cryst. Rev. 1, 3-58
 R.H. Blessing, (1989) J. Appl. Cryst. 22, 396-397
;
_diffrn_reflns_theta_full 60.68
_diffrn_reflns_theta_max 60.68
_diffrn_reflns_theta_min 2.69
_exptl_absorpt_coefficient_mu 0.071
_exptl_absorpt_correction_T_max 0.992
_exptl_absorpt_correction_T_min 0.956
_exptl_absorpt_correction_type multi-scan
_exptl_absorpt_process_details
;
 R.H. Blessing, Acta Cryst. (1995), A51, 33-38
;
_exptl_crystal_colour colourless
_exptl_crystal_density_diffrn 1.256
_exptl_crystal_description block
_exptl_crystal_F_000 536
_exptl_crystal_size_max 0.337
_exptl_crystal_size_mid 0.161
_exptl_crystal_size_min 0.100
_refine_diff_density_max 0.19
_refine_diff_density_min -0.20
_refine_ls_extinction_method none
_refine_ls_goodness_of_fit_ref 0.939
_refine_ls_hydrogen_treatment mixed
_refine_ls_number_parameters 263
_refine_ls_number_reflns 20485
_refine_ls_number_restraints 14
_refine_ls_R_factor_all 0.0301
_refine_ls_R_factor_gt 0.0218
_refine_ls_shift/su_max -0.001
_refine_ls_shift/su_mean 0.000
_refine_ls_structure_factor_coef Fsqd
_refine_ls_weighting_scheme sigma
_refine_ls_wR_factor_gt 0.0436
_refine_ls_wR_factor_ref 0.0462
_reflns_number_gt 16182
_reflns_number_total 20485
_reflns_threshold_expression I>3\s(I)
_cod_data_source_file px5048sup1.cif
_cod_data_source_block triptyceneXrayMMR
_cod_depositor_comments
;
The following automatic conversions were performed:

data item '_diffrn_radiation_probe' value 'X-ray' was changed to
'x-ray' in accordance with the
/home/data/users/saulius/crontab/automatic-downloads/rss-feeds/IUCr/lib/dictionaries/cif_core.dic
dictionary named 'cif_core.dic' version 2.4.2 last updated on
2011-04-26.

Automatic conversion script
Id: cif_fix_values 7556 2019-12-06 15:28:31Z antanas 
;
_cod_database_code 2109074

loop_
_space_group_symop_id
_space_group_symop_operation_xyz
1 x,y,z
2 -x+1/2,-y,z+1/2
3 -x,y+1/2,-z+1/2
4 x+1/2,-y+1/2,-z

loop_
_atom_site_type_symbol
_atom_site_label
_atom_site_fract_x
_atom_site_fract_y
_atom_site_fract_z
_atom_site_U_iso_or_equiv
_atom_site_adp_type
_atom_site_occupancy
_atom_site_calc_flag
_atom_site_refinement_flags_posn
_atom_site_refinement_flags_adp
_atom_site_disorder_assembly
_atom_site_disorder_group
C C1 0.43212(2) 0.38579(2) 0.174552(9) 0.011381(13) Uani 1 d . . . .
C C2 0.24543(2) 0.59430(2) 0.112898(9) 0.010078(12) Uani 1 d . . . .
C C3 0.53026(2) 0.51301(2) 0.136182(9) 0.010879(12) Uani 1 d . . . .
C C4 0.42939(2) 0.62477(2) 0.102465(8) 0.010009(12) Uani 1 d . . . .
C C5 0.49907(2) 0.74790(2) 0.064499(9) 0.011243(13) Uani 1 d . . . .
C C6 0.67153(2) 0.76066(3) 0.060730(9) 0.012963(14) Uani 1 d . . . .
C C7 0.77121(2) 0.65091(3) 0.094708(10) 0.014370(15) Uani 1 d . . . .
C C8 0.70129(2) 0.52593(3) 0.132681(10) 0.013730(14) Uani 1 d . . . .
C C9 0.31903(2) 0.48272(2) 0.220027(9) 0.011235(13) Uani 1 d . . . .
C C10 0.21843(2) 0.59582(2) 0.186879(9) 0.010718(12) Uani 1 d . . . .
C C11 0.10586(2) 0.69176(3) 0.221141(10) 0.013762(14) Uani 1 d . . . .
C C12 0.09324(3) 0.67283(3) 0.289278(11) 0.016663(18) Uani 1 d . . . .
C C13 0.19369(3) 0.56109(3) 0.322181(11) 0.017237(19) Uani 1 d . . . .
C C14 0.30757(3) 0.46504(3) 0.287519(9) 0.014463(16) Uani 1 d . . . .
C C15 0.31620(2) 0.30523(2) 0.125093(9) 0.011256(13) Uani 1 d . . . .
C C16 0.21513(2) 0.41779(2) 0.091775(9) 0.010608(12) Uani 1 d . . . .
C C17 0.10040(3) 0.36407(3) 0.045837(10) 0.013549(15) Uani 1 d . . . .
C C18 0.08589(3) 0.19622(3) 0.033124(11) 0.016866(18) Uani 1 d . . . .
C C19 0.18543(3) 0.08489(3) 0.066420(12) 0.017458(17) Uani 1 d . . . .
C C20 0.30176(3) 0.13876(2) 0.112657(11) 0.014981(15) Uani 1 d . . . .
H H1 0.5128(6) 0.2992(6) 0.1998(3) 0.02549 Uani 1 d D U . .
H H2 0.1677(6) 0.6821(6) 0.0867(3) 0.02294 Uani 1 d D U . .
H H5 0.4213(6) 0.8351(6) 0.0378(3) 0.02590 Uani 1 d D U . .
H H6 0.7289(8) 0.8568(6) 0.0316(3) 0.02975 Uani 1 d D U . .
H H7 0.9060(4) 0.6594(8) 0.0927(3) 0.03345 Uani 1 d D U . .
H H8 0.7795(7) 0.4412(7) 0.1591(3) 0.03111 Uani 1 d D U . .
H H11 0.0284(7) 0.7801(7) 0.1955(3) 0.02942 Uani 1 d D U . .
H H12 0.0028(7) 0.7446(8) 0.3164(3) 0.03507 Uani 1 d D U . .
H H13 0.1823(9) 0.5475(9) 0.37520(10) 0.03725 Uani 1 d D U . .
H H14 0.3855(7) 0.3753(7) 0.3125(3) 0.03017 Uani 1 d D U . .
H H17 0.0221(7) 0.4501(6) 0.0196(3) 0.02987 Uani 1 d D U . .
H H18 -0.0065(8) 0.1536(9) -0.0023(3) 0.03774 Uani 1 d D U . .
H H19 0.1725(9) -0.0455(4) 0.0565(3) 0.03795 Uani 1 d D U . .
H H20 0.3807(7) 0.0515(7) 0.1388(3) 0.03247 Uani 1 d D U . .

loop_
_atom_site_aniso_label
_atom_site_aniso_U_11
_atom_site_aniso_U_22
_atom_site_aniso_U_33
_atom_site_aniso_U_12
_atom_site_aniso_U_13
_atom_site_aniso_U_23
C1 0.01130(5) 0.01138(5) 0.01146(5) 0.00234(4) -0.00074(4) 0.00127(4)
C2 0.00869(4) 0.01051(5) 0.01104(5) 0.00138(4) -0.00045(4) 0.00068(4)
C3 0.00874(5) 0.01242(5) 0.01148(5) 0.00197(4) -0.00045(4) 0.00080(4)
C4 0.00846(4) 0.01114(5) 0.01042(5) 0.00094(4) -0.00013(4) 0.00091(4)
C5 0.01049(5) 0.01266(6) 0.01059(5) -0.00026(4) 0.00001(4) 0.00113(4)
C6 0.01076(5) 0.01635(6) 0.01178(5) -0.00160(5) 0.00144(4) -0.00019(5)
C7 0.00879(5) 0.01892(7) 0.01540(6) 0.00020(5) 0.00092(4) -0.00074(5)
C8 0.00879(5) 0.01663(6) 0.01577(6) 0.00251(5) -0.00069(4) 0.00068(5)
C9 0.01203(5) 0.01197(5) 0.00970(5) 0.00076(4) 0.00022(4) 0.00063(4)
C10 0.01015(5) 0.01097(5) 0.01103(5) 0.00134(4) 0.00091(4) -0.00055(4)
C11 0.01204(5) 0.01392(6) 0.01533(6) 0.00173(5) 0.00228(5) -0.00294(5)
C12 0.01660(7) 0.01816(7) 0.01523(7) -0.00062(6) 0.00484(5) -0.00472(5)
C13 0.02040(8) 0.01993(8) 0.01138(6) -0.00222(6) 0.00362(5) -0.00186(5)
C14 0.01706(7) 0.01635(7) 0.00999(5) -0.00121(6) 0.00049(5) 0.00117(4)
C15 0.01179(5) 0.01002(5) 0.01196(5) 0.00171(4) 0.00000(4) -0.00025(4)
C16 0.01022(5) 0.01068(5) 0.01093(5) 0.00084(4) -0.00057(4) -0.00025(4)
C17 0.01343(6) 0.01402(6) 0.01319(6) -0.00036(5) -0.00251(4) -0.00114(5)
C18 0.01826(7) 0.01529(7) 0.01706(7) -0.00142(6) -0.00269(6) -0.00428(5)
C19 0.01958(8) 0.01220(6) 0.02060(8) 0.00036(6) -0.00082(6) -0.00462(5)
C20 0.01662(7) 0.01035(6) 0.01797(7) 0.00226(5) -0.00018(5) -0.00144(5)
H1 0.02573 0.02391 0.02684 0.00554 -0.00515 0.00539
H2 0.01965 0.02245 0.02673 0.00486 -0.00392 0.00503
H5 0.02111 0.02719 0.02941 0.00321 -0.00227 0.00989
H6 0.02683 0.03212 0.03030 -0.00895 0.00334 0.00943
H7 0.01188 0.04388 0.04459 -0.00273 0.00280 0.00382
H8 0.02248 0.03302 0.03784 0.00710 -0.00265 0.00868
H11 0.02576 0.03079 0.03172 0.01149 -0.00108 -0.00055
H12 0.03311 0.03924 0.03286 0.00796 0.01202 -0.00938
H13 0.04969 0.04502 0.01705 0.00262 0.00601 -0.00039
H14 0.03347 0.03343 0.02361 0.00488 -0.00379 0.00649
H17 0.03093 0.02653 0.03214 0.00298 -0.01019 0.00150
H18 0.04042 0.03548 0.03732 -0.00732 -0.01395 -0.01070
H19 0.04496 0.01747 0.05142 -0.00147 -0.00872 -0.00854
H20 0.03567 0.02089 0.04085 0.00675 -0.01081 0.00176

loop_
_atom_type_symbol
_atom_type_description
_atom_type_scat_dispersion_real
_atom_type_scat_dispersion_imag
_atom_type_scat_source
C C 0.0030 0.0020 'Su & Coppens, Acta. Cryst. (1997) A53, 749 '
H H 0.0000 0.0000 'Su & Coppens, Acta. Cryst. (1997) A53, 749 '
B B 0.0014 0.0007 'Su & Coppens, Acta. Cryst. (1997) A53, 749 '
N N 0.0060 0.0030 'Su & Coppens, Acta. Cryst. (1997) A53, 749 '
O O 0.0110 0.0060 'Su & Coppens, Acta. Cryst. (1997) A53, 749 '

loop_
_geom_angle_atom_site_label_1
_geom_angle_atom_site_label_2
_geom_angle_atom_site_label_3
_geom_angle
_geom_angle_site_symmetry_1
_geom_angle_site_symmetry_2
_geom_angle_site_symmetry_3
_geom_angle_publ_flag
C3 C1 C9 105.687(14) . . . ?
C3 C1 C15 105.939(14) . . . ?
C3 C1 H1 111.9(3) . . . ?
C9 C1 C15 104.939(14) . . . ?
C9 C1 H1 114.1(3) . . . ?
C15 C1 H1 113.5(3) . . . ?
C4 C2 C10 106.066(13) . . . ?
C4 C2 C16 105.783(13) . . . ?
C4 C2 H2 112.7(3) . . . ?
C10 C2 C16 105.324(13) . . . ?
C10 C2 H2 113.3(3) . . . ?
C16 C2 H2 113.0(3) . . . ?
C1 C3 C4 113.111(14) . . . ?
C1 C3 C8 126.639(16) . . . ?
C4 C3 C8 120.248(15) . . . ?
C2 C4 C3 113.113(14) . . . ?
C2 C4 C5 126.330(14) . . . ?
C3 C4 C5 120.557(15) . . . ?
C4 C5 C6 119.238(15) . . . ?
C4 C5 H5 121.0(3) . . . ?
C6 C5 H5 119.7(3) . . . ?
C7 C6 C5 120.114(16) . . . ?
C7 C6 H6 119.4(3) . . . ?
C5 C6 H6 120.5(3) . . . ?
C6 C7 C8 120.772(17) . . . ?
C6 C7 H7 121.2(3) . . . ?
C8 C7 H7 118.0(3) . . . ?
C3 C8 C7 119.065(16) . . . ?
C3 C8 H8 120.5(3) . . . ?
C7 C8 H8 120.4(3) . . . ?
C1 C9 C10 113.356(14) . . . ?
C1 C9 C14 126.137(15) . . . ?
C10 C9 C14 120.494(16) . . . ?
C2 C10 C9 112.833(14) . . . ?
C2 C10 C11 126.584(15) . . . ?
C9 C10 C11 120.562(16) . . . ?
C10 C11 C12 118.938(16) . . . ?
C10 C11 H11 120.6(3) . . . ?
C12 C11 H11 120.4(3) . . . ?
C13 C12 C11 120.458(19) . . . ?
C13 C12 H12 120.0(3) . . . ?
C11 C12 H12 119.6(3) . . . ?
C12 C13 C14 120.453(19) . . . ?
C12 C13 H13 119.6(3) . . . ?
C14 C13 H13 119.9(3) . . . ?
C9 C14 C13 119.090(17) . . . ?
C9 C14 H14 119.6(3) . . . ?
C13 C14 H14 121.3(3) . . . ?
C1 C15 C16 113.227(14) . . . ?
C1 C15 C20 126.501(16) . . . ?
C16 C15 C20 120.253(16) . . . ?
C2 C16 C15 112.886(14) . . . ?
C2 C16 C17 126.612(15) . . . ?
C15 C16 C17 120.492(15) . . . ?
C16 C17 C18 119.339(16) . . . ?
C16 C17 H17 121.1(3) . . . ?
C18 C17 H17 119.6(3) . . . ?
C19 C18 C17 120.087(19) . . . ?
C19 C18 H18 120.5(4) . . . ?
C17 C18 H18 119.4(4) . . . ?
C18 C19 C20 120.714(19) . . . ?
C18 C19 H19 119.6(3) . . . ?
C20 C19 H19 119.7(3) . . . ?
C15 C20 C19 119.112(17) . . . ?
C15 C20 H20 120.0(3) . . . ?
C19 C20 H20 120.9(3) . . . ?

loop_
_geom_bond_atom_site_label_1
_geom_bond_atom_site_label_2
_geom_bond_distance
_geom_bond_site_symmetry_2
_geom_bond_publ_flag
C1 C3 1.5231(3) . ?
C1 C9 1.5234(3) . ?
C1 C15 1.5253(3) . ?
C1 H1 1.090(3) . ?
C2 C4 1.5222(2) . ?
C2 C10 1.5237(3) . ?
C2 C16 1.5241(3) . ?
C2 H2 1.093(3) . ?
C3 C4 1.4034(2) . ?
C3 C8 1.3878(3) . ?
C4 C5 1.3881(3) . ?
C5 C6 1.3996(3) . ?
C5 H5 1.095(3) . ?
C6 C7 1.3899(3) . ?
C6 H6 1.089(3) . ?
C7 C8 1.4000(3) . ?
C7 H7 1.092(3) . ?
C8 H8 1.080(3) . ?
C9 C10 1.4037(3) . ?
C9 C14 1.3863(3) . ?
C10 C11 1.3889(3) . ?
C11 C12 1.4011(3) . ?
C11 H11 1.089(3) . ?
C12 C13 1.3933(4) . ?
C12 H12 1.088(3) . ?
C13 C14 1.4004(3) . ?
C13 H13 1.0902(19) . ?
C14 H14 1.092(3) . ?
C15 C16 1.4046(3) . ?
C15 C20 1.3878(3) . ?
C16 C17 1.3888(3) . ?
C17 C18 1.3999(3) . ?
C17 H17 1.086(3) . ?
C18 C19 1.3907(4) . ?
C18 H18 1.095(4) . ?
C19 C20 1.4019(3) . ?
C19 H19 1.089(3) . ?
C20 H20 1.095(3) . ?

_cod_database_fobs_code 2109074
